data_2219985
loop_
_publ_author_name
'Yang, Minglei'
'Yin, Handong'
'Quan, Li'
'Cui, Liansheng'
'Wang, Daqi'

_publ_section_title
;
 Di-\m-hydroxido-bis[aquatrichloridotin(IV)] diethyl ether disolvate
;
_journal_coeditor_code SG2266
_journal_issue 11
_journal_name_full 'Acta Crystallographica Section E'
_journal_page_first m1430
_journal_paper_doi 10.1107/S1600536808032832
_journal_volume 64
_journal_year 2008
_chemical_formula_iupac '[Sn2 Cl6 (O H)2 (H2 O)2], 2C4 H10 O'
_chemical_formula_moiety 'H6 Cl6 O4 Sn2, 2(C4 H10 O)'
_chemical_formula_sum 'C8 H26 Cl6 O6 Sn2'
_chemical_formula_weight 668.36
_chemical_name_systematic
;
Di-\m-hydroxido-bis[aquatrichloridotin(IV)] diethyl ether disolvate
;
_space_group_IT_number 14
_symmetry_cell_setting monoclinic
_symmetry_space_group_name_Hall '-P 2yn'
_symmetry_space_group_name_H-M 'P 1 21/n 1'
_atom_sites_solution_hydrogens geom
_atom_sites_solution_primary direct
_atom_sites_solution_secondary difmap
_audit_creation_method SHELXL-97
_cell_angle_alpha 90.00
_cell_angle_beta 103.5360(10)
_cell_angle_gamma 90.00
_cell_formula_units_Z 2
_cell_length_a 10.1171(15)
_cell_length_b 10.0212(15)
_cell_length_c 11.2641(18)
_cell_measurement_reflns_used 4261
_cell_measurement_temperature 298(2)
_cell_measurement_theta_max 28.220
_cell_measurement_theta_min 2.438
_cell_volume 1110.3(3)
_computing_cell_refinement 'SAINT (Siemens, 1996)'
_computing_data_collection 'SMART (Siemens, 1996)'
_computing_data_reduction 'SAINT (Siemens, 1996)'
_computing_molecular_graphics 'SHELXTL (Sheldrick, 2008)'
_computing_publication_material 'SHELXTL (Sheldrick, 2008)'
_computing_structure_refinement 'SHELXL97 (Sheldrick, 2008)'
_computing_structure_solution 'SHELXS97 (Sheldrick, 2008)'
_diffrn_ambient_temperature 298(2)
_diffrn_measured_fraction_theta_full 0.980
_diffrn_measured_fraction_theta_max 0.980
_diffrn_measurement_device_type 'Siemens SMART CCD area-detector'
_diffrn_measurement_method '\f and \w'
_diffrn_radiation_monochromator graphite
_diffrn_radiation_source 'fine-focus sealed tube'
_diffrn_radiation_type MoK\a
_diffrn_radiation_wavelength 0.71073
_diffrn_reflns_av_R_equivalents 0.0268
_diffrn_reflns_av_sigmaI/netI 0.0282
_diffrn_reflns_limit_h_max 12
_diffrn_reflns_limit_h_min -11
_diffrn_reflns_limit_k_max 11
_diffrn_reflns_limit_k_min -11
_diffrn_reflns_limit_l_max 13
_diffrn_reflns_limit_l_min -7
_diffrn_reflns_number 5168
_diffrn_reflns_theta_full 25.00
_diffrn_reflns_theta_max 25.00
_diffrn_reflns_theta_min 2.44
_exptl_absorpt_coefficient_mu 2.989
_exptl_absorpt_correction_T_max 0.4675
_exptl_absorpt_correction_T_min 0.3402
_exptl_absorpt_correction_type multi-scan
_exptl_absorpt_process_details '(SADABS; Sheldrick, 1996)'
_exptl_crystal_colour colorless
_exptl_crystal_density_diffrn 1.999
_exptl_crystal_density_method 'not measured'
_exptl_crystal_description block
_exptl_crystal_F_000 648
_exptl_crystal_size_max 0.46
_exptl_crystal_size_mid 0.32
_exptl_crystal_size_min 0.30
_refine_diff_density_max 1.054
_refine_diff_density_min -0.682
_refine_ls_extinction_method none
_refine_ls_goodness_of_fit_ref 0.838
_refine_ls_hydrogen_treatment constr
_refine_ls_matrix_type full
_refine_ls_number_parameters 102
_refine_ls_number_reflns 1909
_refine_ls_number_restraints 0
_refine_ls_restrained_S_all 0.838
_refine_ls_R_factor_all 0.0272
_refine_ls_R_factor_gt 0.0230
_refine_ls_shift/su_max 0.001
_refine_ls_shift/su_mean 0.000
_refine_ls_structure_factor_coef Fsqd
_refine_ls_weighting_details 'calc w=1/[\s^2^(Fo^2^)+(0.0489P)^2^+0.9726P] where P=(Fo^2^+2Fc^2^)/3'
_refine_ls_weighting_scheme calc
_refine_ls_wR_factor_gt 0.0589
_refine_ls_wR_factor_ref 0.0629
_reflns_number_gt 1685
_reflns_number_total 1909
_reflns_threshold_expression I>2\s(I)
_cod_data_source_file sg2266.cif
_cod_data_source_block I
_cod_depositor_comments
;
The following automatic conversions were performed:
'_symmetry_cell_setting' value 'Monoclinic' changed to 'monoclinic'
according to '/home/saulius/struct/CIF-dictionaries/cif_core.dic'
dictionary named 'cif_core.dic' version 2.4.1 from 2010-06-29.

Automatic conversion script
Id: cif_fix_enum 1527 2010-12-29 10:47:43Z saulius 

The following automatic conversions were performed:

'_symmetry_cell_setting' value 'Monoclinic' changed to 'monoclinic'
according to /home/saulius/struct/CIF-dictionaries/cif_core.dic
dictionary named 'cif_core.dic' version 2.4.1 from 2010-06-29.

Automatic conversion script
Id: cif_fix_values 1715 2011-07-08 13:25:40Z adriana 
;
_cod_original_sg_symbol_H-M 'P 21/n'
_cod_database_code 2219985
_cod_database_fobs_code 2219985

loop_
_symmetry_equiv_pos_as_xyz
'x, y, z'
'-x+1/2, y+1/2, -z+1/2'
'-x, -y, -z'
'x-1/2, -y-1/2, z-1/2'

loop_
_atom_site_type_symbol
_atom_site_label
_atom_site_fract_x
_atom_site_fract_y
_atom_site_fract_z
_atom_site_U_iso_or_equiv
_atom_site_adp_type
_atom_site_calc_flag
_atom_site_refinement_flags
_atom_site_occupancy
Sn Sn1 0.53184(2) 0.46950(2) 0.361848(19) 0.02338(10) Uani d . 1
Cl Cl1 0.66543(10) 0.58991(10) 0.25532(9) 0.0421(2) Uani d . 1
Cl Cl2 0.70089(10) 0.30829(10) 0.44565(9) 0.0434(2) Uani d . 1
Cl Cl3 0.41097(10) 0.33403(10) 0.20324(9) 0.0470(2) Uani d . 1
O O1 0.4121(2) 0.4148(2) 0.48000(19) 0.0261(5) Uani d . 1
H H1 0.3447 0.3497 0.4651 0.031 Uiso calc R 1
O O2 0.3762(3) 0.6222(3) 0.3036(2) 0.0402(6) Uani d . 1
H H2D 0.3543 0.6636 0.2360 0.048 Uiso d R 1
H H2E 0.3425 0.6644 0.3549 0.048 Uiso d R 1
O O3 0.8141(2) 0.7541(2) 0.5809(2) 0.0367(6) Uani d . 1
C C1 0.7894(5) 0.8615(4) 0.4926(4) 0.0518(11) Uani d . 1
H H1A 0.7798 0.8260 0.4109 0.062 Uiso calc R 1
H H1B 0.8653 0.9233 0.5091 0.062 Uiso calc R 1
C C2 0.6621(6) 0.9321(5) 0.5016(5) 0.0660(14) Uani d . 1
H H2A 0.5884 0.8694 0.4895 0.099 Uiso calc R 1
H H2B 0.6415 1.0003 0.4402 0.099 Uiso calc R 1
H H2C 0.6746 0.9720 0.5810 0.099 Uiso calc R 1
C C3 0.9279(4) 0.6715(5) 0.5690(4) 0.0537(12) Uani d . 1
H H3A 1.0075 0.7267 0.5730 0.064 Uiso calc R 1
H H3B 0.9066 0.6263 0.4907 0.064 Uiso calc R 1
C C4 0.9561(5) 0.5717(6) 0.6692(5) 0.0720(15) Uani d . 1
H H4A 0.9715 0.6168 0.7464 0.108 Uiso calc R 1
H H4B 1.0355 0.5210 0.6650 0.108 Uiso calc R 1
H H4C 0.8797 0.5128 0.6610 0.108 Uiso calc R 1

loop_
_atom_site_aniso_label
_atom_site_aniso_U_11
_atom_site_aniso_U_22
_atom_site_aniso_U_33
_atom_site_aniso_U_12
_atom_site_aniso_U_13
_atom_site_aniso_U_23
Sn1 0.02419(15) 0.02519(15) 0.02104(15) 0.00006(8) 0.00583(10) -0.00080(8)
Cl1 0.0446(5) 0.0476(5) 0.0398(5) -0.0069(4) 0.0216(4) 0.0052(4)
Cl2 0.0438(5) 0.0454(5) 0.0423(5) 0.0216(4) 0.0127(4) 0.0053(4)
Cl3 0.0515(6) 0.0523(6) 0.0348(5) -0.0129(5) 0.0053(4) -0.0163(4)
O1 0.0273(12) 0.0281(12) 0.0234(12) -0.0074(10) 0.0069(9) -0.0028(9)
O2 0.0460(15) 0.0483(15) 0.0274(13) 0.0203(12) 0.0108(11) 0.0104(11)
O3 0.0334(13) 0.0435(14) 0.0355(14) -0.0047(11) 0.0125(11) -0.0029(11)
C1 0.071(3) 0.047(2) 0.037(2) -0.023(2) 0.013(2) -0.0013(19)
C2 0.076(4) 0.048(2) 0.063(3) 0.002(2) -0.008(3) 0.011(2)
C3 0.034(2) 0.074(3) 0.056(3) -0.002(2) 0.015(2) -0.025(2)
C4 0.056(3) 0.064(3) 0.088(4) 0.020(3) 0.003(3) -0.012(3)

loop_
_atom_type_symbol
_atom_type_description
_atom_type_scat_dispersion_real
_atom_type_scat_dispersion_imag
_atom_type_scat_source
C C 0.0033 0.0016 'International Tables Vol C Tables 4.2.6.8 and 6.1.1.4'
H H 0.0000 0.0000 'International Tables Vol C Tables 4.2.6.8 and 6.1.1.4'
N N 0.0061 0.0033 'International Tables Vol C Tables 4.2.6.8 and 6.1.1.4'
O O 0.0106 0.0060 'International Tables Vol C Tables 4.2.6.8 and 6.1.1.4'
Sn Sn -0.6537 1.4246 'International Tables Vol C Tables 4.2.6.8 and 6.1.1.4'
Cl Cl 0.1484 0.1585 'International Tables Vol C Tables 4.2.6.8 and 6.1.1.4'

loop_
_geom_angle_atom_site_label_1
_geom_angle_atom_site_label_2
_geom_angle_atom_site_label_3
_geom_angle_site_symmetry_1
_geom_angle_site_symmetry_3
_geom_angle
O1 Sn1 O1 . 3_666 71.48(9)
O1 Sn1 O2 . . 83.66(9)
O1 Sn1 O2 3_666 . 84.28(9)
O1 Sn1 Cl1 . . 163.72(7)
O1 Sn1 Cl1 3_666 . 94.40(6)
O2 Sn1 Cl1 . . 86.96(7)
O1 Sn1 Cl3 . . 93.27(6)
O1 Sn1 Cl3 3_666 . 163.56(6)
O2 Sn1 Cl3 . . 88.04(8)
Cl1 Sn1 Cl3 . . 99.69(4)
O1 Sn1 Cl2 . . 92.27(7)
O1 Sn1 Cl2 3_666 . 90.68(7)
O2 Sn1 Cl2 . . 174.32(7)
Cl1 Sn1 Cl2 . . 96.06(4)
Cl3 Sn1 Cl2 . . 96.16(4)
Sn1 O1 Sn1 . 3_666 108.52(9)
Sn1 O1 H1 . . 125.7
Sn1 O1 H1 3_666 . 125.7
Sn1 O2 H2D . . 129.1
Sn1 O2 H2E . . 121.4
H2D O2 H2E . . 107.7
C1 O3 C3 . . 112.0(3)
O3 C1 C2 . . 108.6(3)
O3 C1 H1A . . 110.0
C2 C1 H1A . . 110.0
O3 C1 H1B . . 110.0
C2 C1 H1B . . 110.0
H1A C1 H1B . . 108.4
C1 C2 H2A . . 109.5
C1 C2 H2B . . 109.5
H2A C2 H2B . . 109.5
C1 C2 H2C . . 109.5
H2A C2 H2C . . 109.5
H2B C2 H2C . . 109.5
O3 C3 C4 . . 109.3(4)
O3 C3 H3A . . 109.8
C4 C3 H3A . . 109.8
O3 C3 H3B . . 109.8
C4 C3 H3B . . 109.8
H3A C3 H3B . . 108.3
C3 C4 H4A . . 109.5
C3 C4 H4B . . 109.5
H4A C4 H4B . . 109.5
C3 C4 H4C . . 109.5
H4A C4 H4C . . 109.5
H4B C4 H4C . . 109.5

loop_
_geom_bond_atom_site_label_1
_geom_bond_atom_site_label_2
_geom_bond_site_symmetry_2
_geom_bond_distance
Sn1 O1 . 2.072(2)
Sn1 O1 3_666 2.090(2)
Sn1 O2 . 2.183(2)
Sn1 Cl1 . 2.3413(9)
Sn1 Cl3 . 2.3469(9)
Sn1 Cl2 . 2.3813(9)
O1 Sn1 3_666 2.090(2)
O1 H1 . 0.9300
O2 H2D . 0.8500
O2 H2E . 0.8500
O3 C1 . 1.447(5)
O3 C3 . 1.449(5)
C1 C2 . 1.493(7)
C1 H1A . 0.9700
C1 H1B . 0.9700
C2 H2A . 0.9600
C2 H2B . 0.9600
C2 H2C . 0.9600
C3 C4 . 1.485(7)
C3 H3A . 0.9700
C3 H3B . 0.9700
C4 H4A . 0.9600
C4 H4B . 0.9600
C4 H4C . 0.9600

loop_
_geom_hbond_atom_site_label_D
_geom_hbond_atom_site_label_H
_geom_hbond_atom_site_label_A
_geom_hbond_site_symmetry_A
_geom_hbond_distance_DH
_geom_hbond_distance_HA
_geom_hbond_distance_DA
_geom_hbond_angle_DHA
O1 H1 O3 3_666 0.93 1.88 2.799(3) 168.5
O2 H2D O3 4_575 0.85 1.89 2.736(3) 175.5
O2 H2E Cl2 3_666 0.85 2.40 3.179(3) 152.0
